data_1504047
loop_
_publ_author_name
'Wang, Bing'
'Wang, Yong-Jun'

_publ_section_title
;
 SmI2-promoted intramolecular asymmetric pinacol-type
 ketone-tert-butanesulfinyl imine reductive coupling: stereoselectivity
 and mechanism.
;
_journal_issue 15
_journal_name_full 'Organic letters'
_journal_page_first 3410
_journal_page_last 3413
_journal_paper_doi 10.1021/ol901296u
_journal_volume 11
_journal_year 2009
_chemical_absolute_configuration ad
_chemical_formula_sum 'C13 H29 N O3 S'
_chemical_formula_weight 279.43
_chemical_name_systematic
; 
 ? 
;
_space_group_IT_number 19
_symmetry_cell_setting orthorhombic
_symmetry_space_group_name_Hall 'P 2ac 2ab'
_symmetry_space_group_name_H-M 'P 21 21 21'
_atom_sites_solution_hydrogens geom
_atom_sites_solution_primary direct
_atom_sites_solution_secondary difmap
_audit_creation_method SHELXL-97
_cell_angle_alpha 90.00
_cell_angle_beta 90.00
_cell_angle_gamma 90.00
_cell_formula_units_Z 4
_cell_length_a 6.252(3)
_cell_length_b 14.188(7)
_cell_length_c 18.445(9)
_cell_measurement_reflns_used 837
_cell_measurement_temperature 293(2)
_cell_measurement_theta_max 24.127
_cell_measurement_theta_min 2.634
_cell_volume 1636.1(14)
_computing_cell_refinement SMART
_computing_data_collection 'SMART (Bruker, 2000)'
_computing_data_reduction 'SAINT ( Bruker, 2000)'
_computing_molecular_graphics 'SHELXTL (Bruker, 2000)'
_computing_publication_material 'Bruker SHELXTL'
_computing_structure_refinement 'SHELXL-97 (Sheldrick, 1997)'
_computing_structure_solution 'SHELXS-97 (Sheldrick, 1990)'
_diffrn_ambient_temperature 293(2)
_diffrn_measured_fraction_theta_full 0.988
_diffrn_measured_fraction_theta_max 0.988
_diffrn_measurement_device_type 'Bruker SMART APEX CCD area detector'
_diffrn_measurement_method '\f and \w scans'
_diffrn_radiation_monochromator graphite
_diffrn_radiation_source 'fine-focus sealed tube'
_diffrn_radiation_type MoK\a
_diffrn_radiation_wavelength 0.71073
_diffrn_reflns_av_R_equivalents 0.0230
_diffrn_reflns_av_sigmaI/netI 0.0345
_diffrn_reflns_limit_h_max 6
_diffrn_reflns_limit_h_min -8
_diffrn_reflns_limit_k_max 18
_diffrn_reflns_limit_k_min -13
_diffrn_reflns_limit_l_max 22
_diffrn_reflns_limit_l_min -23
_diffrn_reflns_number 8248
_diffrn_reflns_theta_full 27.27
_diffrn_reflns_theta_max 27.27
_diffrn_reflns_theta_min 1.81
_exptl_absorpt_coefficient_mu 0.200
_exptl_absorpt_correction_T_max 0.9803
_exptl_absorpt_correction_T_min 0.9518
_exptl_absorpt_correction_type multi-scan
_exptl_absorpt_process_details 'SADABS (Sheldrick, 1996)'
_exptl_crystal_colour colorless
_exptl_crystal_density_diffrn 1.134
_exptl_crystal_density_method 'not measured'
_exptl_crystal_description prism
_exptl_crystal_F_000 616
_exptl_crystal_size_max 0.25
_exptl_crystal_size_mid 0.20
_exptl_crystal_size_min 0.10
_refine_diff_density_max 0.207
_refine_diff_density_min -0.141
_refine_diff_density_rms 0.036
_refine_ls_abs_structure_details 'Flack H D (1983), Acta Cryst. A39, 876-881'
_refine_ls_abs_structure_Flack -0.01(7)
_refine_ls_extinction_method none
_refine_ls_goodness_of_fit_ref 1.039
_refine_ls_hydrogen_treatment mixed
_refine_ls_matrix_type full
_refine_ls_number_parameters 184
_refine_ls_number_reflns 3617
_refine_ls_number_restraints 4
_refine_ls_restrained_S_all 1.040
_refine_ls_R_factor_all 0.0485
_refine_ls_R_factor_gt 0.0387
_refine_ls_shift/su_max 0.001
_refine_ls_shift/su_mean 0.000
_refine_ls_structure_factor_coef Fsqd
_refine_ls_weighting_details 'calc w=1/[\s^2^(Fo^2^)+(0.0587P)^2^+0.0000P] where P=(Fo^2^+2Fc^2^)/3'
_refine_ls_weighting_scheme calc
_refine_ls_wR_factor_gt 0.0924
_refine_ls_wR_factor_ref 0.0974
_reflns_number_gt 3085
_reflns_number_total 3617
_reflns_threshold_expression >2\s(I)
_cod_data_source_file ol901296u_si_003.cif
_cod_data_source_block f71113a
_cod_depositor_comments
;
The following automatic conversions were performed:
'_atom_site_symetry_multiplicity' tag replaced with
'_atom_site_symmetry_multiplicity'.

Automatic conversion script
Id: cif_correct_tags 1440 2010-10-19 06:21:57Z saulius 

The following automatic conversions were performed:

'_symmetry_cell_setting' value 'Orthorhombic' changed to
'orthorhombic' according to
/home/saulius/struct/CIF-dictionaries/cif_core.dic dictionary named
'cif_core.dic' version 2.4.2 from 2011-04-26.

Automatic conversion script
Id: cif_fix_values 1715 2011-07-08 13:25:40Z adriana 
;
_cod_database_code 1504047

loop_
_symmetry_equiv_pos_as_xyz
'x, y, z'
'-x+1/2, -y, z+1/2'
'-x, y+1/2, -z+1/2'
'x+1/2, -y+1/2, -z'

loop_
_atom_site_label
_atom_site_type_symbol
_atom_site_fract_x
_atom_site_fract_y
_atom_site_fract_z
_atom_site_U_iso_or_equiv
_atom_site_adp_type
_atom_site_occupancy
_atom_site_symmetry_multiplicity
_atom_site_calc_flag
_atom_site_refinement_flags
S1 S 0.21793(7) 0.97346(3) 0.36937(2) 0.04419(13) Uani 1 1 d .
O1 O 0.2622(2) 0.88581(9) 0.32708(7) 0.0542(3) Uani 1 1 d .
O2 O 0.0167(3) 1.26735(10) 0.24803(9) 0.0564(4) Uani 1 1 d D
H2X H -0.074(4) 1.2964(18) 0.2300(13) 0.067(8) Uiso 1 1 d D
N1 N 0.0256(2) 1.03533(10) 0.33290(8) 0.0424(3) Uani 1 1 d D
H1X H -0.081(3) 1.0047(11) 0.3153(8) 0.035(5) Uiso 1 1 d D
C1 C 0.0936(3) 1.11371(13) 0.28541(9) 0.0441(4) Uani 1 1 d .
H1 H 0.2206 1.1424 0.3074 0.053 Uiso 1 1 calc R
C2 C 0.1553(4) 1.08184(16) 0.20959(11) 0.0590(6) Uani 1 1 d .
H2A H 0.2210 1.1341 0.1840 0.071 Uiso 1 1 calc R
H2B H 0.2603 1.0317 0.2132 0.071 Uiso 1 1 calc R
C3 C -0.0346(5) 1.04700(16) 0.16659(11) 0.0694(7) Uani 1 1 d .
H3A H 0.0104 1.0317 0.1177 0.083 Uiso 1 1 calc R
H3B H -0.0905 0.9901 0.1888 0.083 Uiso 1 1 calc R
C4 C -0.2077(4) 1.12100(18) 0.16398(11) 0.0682(6) Uani 1 1 d .
H4A H -0.3320 1.0953 0.1395 0.082 Uiso 1 1 calc R
H4B H -0.1573 1.1745 0.1361 0.082 Uiso 1 1 calc R
C5 C -0.2726(3) 1.15431(14) 0.23961(10) 0.0518(4) Uani 1 1 d .
H5A H -0.3764 1.2048 0.2350 0.062 Uiso 1 1 calc R
H5B H -0.3408 1.1027 0.2652 0.062 Uiso 1 1 calc R
C6 C -0.0828(3) 1.18925(12) 0.28391(10) 0.0438(4) Uani 1 1 d .
C7 C -0.1522(4) 1.21954(13) 0.36054(10) 0.0533(5) Uani 1 1 d .
H7 H -0.2096 1.1636 0.3849 0.064 Uiso 1 1 calc R
C8 C 0.0332(5) 1.25507(17) 0.40572(12) 0.0751(7) Uani 1 1 d .
H8A H 0.0958 1.3090 0.3826 0.113 Uiso 1 1 calc R
H8B H 0.1387 1.2063 0.4102 0.113 Uiso 1 1 calc R
H8C H -0.0175 1.2724 0.4530 0.113 Uiso 1 1 calc R
C9 C -0.3298(5) 1.29389(19) 0.35946(15) 0.0813(7) Uani 1 1 d .
H9A H -0.3670 1.3106 0.4083 0.122 Uiso 1 1 calc R
H9B H -0.4533 1.2688 0.3353 0.122 Uiso 1 1 calc R
H9C H -0.2806 1.3489 0.3341 0.122 Uiso 1 1 calc R
C10 C 0.0879(4) 0.93212(14) 0.45273(10) 0.0598(6) Uani 1 1 d .
C11 C -0.1181(5) 0.8817(2) 0.43654(15) 0.0855(8) Uani 1 1 d .
H11A H -0.1649 0.8484 0.4790 0.128 Uiso 1 1 calc R
H11B H -0.0958 0.8377 0.3977 0.128 Uiso 1 1 calc R
H11C H -0.2250 0.9267 0.4226 0.128 Uiso 1 1 calc R
C12 C 0.0595(7) 1.01785(19) 0.49998(11) 0.0955(10) Uani 1 1 d .
H12A H -0.0577 1.0549 0.4821 0.143 Uiso 1 1 calc R
H12B H 0.1880 1.0549 0.4991 0.143 Uiso 1 1 calc R
H12C H 0.0301 0.9984 0.5488 0.143 Uiso 1 1 calc R
C13 C 0.2480(6) 0.86390(19) 0.48598(13) 0.0934(10) Uani 1 1 d .
H13A H 0.1925 0.8401 0.5309 0.140 Uiso 1 1 calc R
H13B H 0.3806 0.8961 0.4948 0.140 Uiso 1 1 calc R
H13C H 0.2721 0.8124 0.4532 0.140 Uiso 1 1 calc R
O3 O 0.3251(3) 1.40813(12) 0.22837(12) 0.0737(5) Uani 1 1 d D
H3X H 0.270(6) 1.3574(17) 0.238(2) 0.133(15) Uiso 1 1 d D
H3Y H 0.443(4) 1.396(2) 0.2084(15) 0.095(10) Uiso 1 1 d D

loop_
_atom_site_aniso_label
_atom_site_aniso_U_11
_atom_site_aniso_U_22
_atom_site_aniso_U_33
_atom_site_aniso_U_23
_atom_site_aniso_U_13
_atom_site_aniso_U_12
S1 0.0520(2) 0.0368(2) 0.0438(2) -0.00147(17) -0.00545(19) -0.0022(2)
O1 0.0590(9) 0.0429(7) 0.0608(7) -0.0092(6) 0.0011(7) 0.0046(7)
O2 0.0573(9) 0.0454(8) 0.0666(8) 0.0203(7) -0.0044(7) -0.0078(7)
N1 0.0461(9) 0.0358(8) 0.0452(7) 0.0038(6) 0.0011(7) -0.0047(7)
C1 0.0456(10) 0.0403(9) 0.0464(9) 0.0071(7) 0.0015(8) -0.0068(8)
C2 0.0686(14) 0.0542(12) 0.0542(11) 0.0107(9) 0.0199(10) 0.0009(10)
C3 0.0959(18) 0.0677(14) 0.0445(10) -0.0064(10) 0.0141(11) -0.0116(13)
C4 0.0782(15) 0.0772(14) 0.0490(10) 0.0020(10) -0.0136(11) -0.0150(13)
C5 0.0498(11) 0.0512(10) 0.0546(10) 0.0042(8) -0.0056(9) -0.0059(9)
C6 0.0493(10) 0.0364(9) 0.0455(9) 0.0078(7) -0.0007(8) -0.0050(8)
C7 0.0710(13) 0.0390(9) 0.0500(10) -0.0003(8) 0.0027(10) 0.0010(8)
C8 0.101(2) 0.0635(14) 0.0609(13) -0.0093(11) -0.0139(13) -0.0038(14)
C9 0.0959(19) 0.0679(14) 0.0800(15) -0.0078(12) 0.0106(15) 0.0226(14)
C10 0.0946(17) 0.0433(10) 0.0414(10) 0.0062(8) 0.0018(10) 0.0003(11)
C11 0.097(2) 0.0878(18) 0.0713(15) 0.0237(14) 0.0150(14) -0.0237(17)
C12 0.174(3) 0.0623(14) 0.0499(12) -0.0003(11) 0.0242(15) 0.0107(19)
C13 0.142(3) 0.0749(16) 0.0633(13) 0.0192(12) -0.0216(17) 0.0178(19)
O3 0.0571(10) 0.0536(10) 0.1103(14) 0.0136(9) 0.0107(10) 0.0064(8)

loop_
_atom_type_symbol
_atom_type_description
_atom_type_scat_dispersion_real
_atom_type_scat_dispersion_imag
_atom_type_scat_source
C C 0.0033 0.0016 'International Tables Vol C Tables 4.2.6.8 and 6.1.1.4'
H H 0.0000 0.0000 'International Tables Vol C Tables 4.2.6.8 and 6.1.1.4'
N N 0.0061 0.0033 'International Tables Vol C Tables 4.2.6.8 and 6.1.1.4'
O O 0.0106 0.0060 'International Tables Vol C Tables 4.2.6.8 and 6.1.1.4'
S S 0.1246 0.1234 'International Tables Vol C Tables 4.2.6.8 and 6.1.1.4'

loop_
_geom_angle_atom_site_label_1
_geom_angle_atom_site_label_2
_geom_angle_atom_site_label_3
_geom_angle
O1 S1 N1 111.64(8)
O1 S1 C10 104.68(9)
N1 S1 C10 100.99(10)
C6 O2 H2X 107(2)
C1 N1 S1 115.88(13)
C1 N1 H1X 112.4(11)
S1 N1 H1X 117.0(12)
N1 C1 C2 113.24(15)
N1 C1 C6 109.18(15)
C2 C1 C6 111.90(16)
N1 C1 H1 107.4
C2 C1 H1 107.4
C6 C1 H1 107.4
C3 C2 C1 112.39(18)
C3 C2 H2A 109.1
C1 C2 H2A 109.1
C3 C2 H2B 109.1
C1 C2 H2B 109.1
H2A C2 H2B 107.9
C4 C3 C2 110.66(18)
C4 C3 H3A 109.5
C2 C3 H3A 109.5
C4 C3 H3B 109.5
C2 C3 H3B 109.5
H3A C3 H3B 108.1
C3 C4 C5 112.13(18)
C3 C4 H4A 109.2
C5 C4 H4A 109.2
C3 C4 H4B 109.2
C5 C4 H4B 109.2
H4A C4 H4B 107.9
C6 C5 C4 112.54(18)
C6 C5 H5A 109.1
C4 C5 H5A 109.1
C6 C5 H5B 109.1
C4 C5 H5B 109.1
H5A C5 H5B 107.8
O2 C6 C5 110.00(15)
O2 C6 C1 103.65(15)
C5 C6 C1 109.96(15)
O2 C6 C7 109.29(15)
C5 C6 C7 111.34(17)
C1 C6 C7 112.33(15)
C8 C7 C9 109.44(19)
C8 C7 C6 112.52(19)
C9 C7 C6 112.60(17)
C8 C7 H7 107.3
C9 C7 H7 107.3
C6 C7 H7 107.3
C7 C8 H8A 109.5
C7 C8 H8B 109.5
H8A C8 H8B 109.5
C7 C8 H8C 109.5
H8A C8 H8C 109.5
H8B C8 H8C 109.5
C7 C9 H9A 109.5
C7 C9 H9B 109.5
H9A C9 H9B 109.5
C7 C9 H9C 109.5
H9A C9 H9C 109.5
H9B C9 H9C 109.5
C11 C10 C12 113.5(3)
C11 C10 C13 109.9(2)
C12 C10 C13 111.0(2)
C11 C10 S1 111.42(16)
C12 C10 S1 106.18(15)
C13 C10 S1 104.45(19)
C10 C11 H11A 109.5
C10 C11 H11B 109.5
H11A C11 H11B 109.5
C10 C11 H11C 109.5
H11A C11 H11C 109.5
H11B C11 H11C 109.5
C10 C12 H12A 109.5
C10 C12 H12B 109.5
H12A C12 H12B 109.5
C10 C12 H12C 109.5
H12A C12 H12C 109.5
H12B C12 H12C 109.5
C10 C13 H13A 109.5
C10 C13 H13B 109.5
H13A C13 H13B 109.5
C10 C13 H13C 109.5
H13A C13 H13C 109.5
H13B C13 H13C 109.5
H3X O3 H3Y 106(4)

loop_
_geom_bond_atom_site_label_1
_geom_bond_atom_site_label_2
_geom_bond_distance
S1 O1 1.4939(14)
S1 N1 1.6338(17)
S1 C10 1.835(2)
O2 C6 1.433(2)
O2 H2X 0.774(17)
N1 C1 1.478(2)
N1 H1X 0.858(14)
C1 C2 1.520(3)
C1 C6 1.538(3)
C1 H1 0.9800
C2 C3 1.511(4)
C2 H2A 0.9700
C2 H2B 0.9700
C3 C4 1.509(4)
C3 H3A 0.9700
C3 H3B 0.9700
C4 C5 1.528(3)
C4 H4A 0.9700
C4 H4B 0.9700
C5 C6 1.524(3)
C5 H5A 0.9700
C5 H5B 0.9700
C6 C7 1.540(3)
C7 C8 1.513(3)
C7 C9 1.532(3)
C7 H7 0.9800
C8 H8A 0.9599
C8 H8B 0.9599
C8 H8C 0.9599
C9 H9A 0.9599
C9 H9B 0.9599
C9 H9C 0.9599
C10 C11 1.503(4)
C10 C12 1.507(3)
C10 C13 1.522(4)
C11 H11A 0.9599
C11 H11B 0.9599
C11 H11C 0.9599
C12 H12A 0.9599
C12 H12B 0.9599
C12 H12C 0.9599
C13 H13A 0.9599
C13 H13B 0.9599
C13 H13C 0.9599
O3 H3X 0.816(18)
O3 H3Y 0.843(18)

loop_
_geom_hbond_atom_site_label_D
_geom_hbond_atom_site_label_H
_geom_hbond_atom_site_label_A
_geom_hbond_distance_DH
_geom_hbond_distance_HA
_geom_hbond_distance_DA
_geom_hbond_angle_DHA
_geom_hbond_site_symmetry_A
C2 H2B O1 0.97 2.95 3.589(3) 124.4 .
C8 H8B N1 0.96 2.90 3.395(3) 113.1 .
O3 H3X O2 0.816(18) 2.04(3) 2.800(2) 154(4) .
C5 H5A O1 0.97 2.90 3.508(3) 121.6 3
O2 H2X O1 0.774(17) 2.027(18) 2.790(2) 169(3) 3
C5 H5B O3 0.97 2.76 3.558(3) 139.4 3_545
C11 H11C O3 0.96 2.87 3.327(4) 110.6 3_545
C3 H3B O3 0.97 2.42 3.307(3) 152.4 3_545
N1 H1X O3 0.858(14) 2.205(15) 3.056(3) 171.9(16) 3_545
C11 H11B O2 0.96 2.91 3.824(4) 159.5 3_545
O3 H3Y S1 0.843(18) 2.78(2) 3.503(2) 144(3) 3_655
O3 H3Y O1 0.843(18) 1.959(19) 2.793(3) 170(3) 3_655

loop_
_geom_torsion_atom_site_label_1
_geom_torsion_atom_site_label_2
_geom_torsion_atom_site_label_3
_geom_torsion_atom_site_label_4
_geom_torsion
O1 S1 N1 C1 -97.05(14)
C10 S1 N1 C1 152.17(13)
S1 N1 C1 C2 80.25(19)
S1 N1 C1 C6 -154.37(12)
N1 C1 C2 C3 68.5(2)
C6 C1 C2 C3 -55.4(2)
C1 C2 C3 C4 55.2(2)
C2 C3 C4 C5 -54.4(2)
C3 C4 C5 C6 54.7(2)
C4 C5 C6 O2 60.4(2)
C4 C5 C6 C1 -53.2(2)
C4 C5 C6 C7 -178.31(16)
N1 C1 C6 O2 169.69(14)
C2 C1 C6 O2 -64.15(19)
N1 C1 C6 C5 -72.76(18)
C2 C1 C6 C5 53.4(2)
N1 C1 C6 C7 51.84(19)
C2 C1 C6 C7 178.00(16)
O2 C6 C7 C8 -58.0(2)
C5 C6 C7 C8 -179.71(17)
C1 C6 C7 C8 56.5(2)
O2 C6 C7 C9 66.3(2)
C5 C6 C7 C9 -55.5(2)
C1 C6 C7 C9 -179.29(19)
O1 S1 C10 C11 -61.2(2)
N1 S1 C10 C11 54.85(19)
O1 S1 C10 C12 174.8(2)
N1 S1 C10 C12 -69.2(2)
O1 S1 C10 C13 57.43(18)
N1 S1 C10 C13 173.48(16)
